data_8101184
loop_
_publ_author_name
'Frey, Wolfgang'
'Blanarikova, Iva'
'Zimmermann, Peter Jan'
'J\"ager, Volker'

_publ_section_title
;
Crystal structure of (2S,3R,4S,1'R,2'S)-3,4-dimethanesulfonyloxy-2-
[2,3-O-isopropylidenedioxy-1-(tert-butoxycarbonylamino)propyl]-5,5-
dimethyltetrahydrofuran, C~19~H~3~5NO~11~S~2~
;
_journal_issue 1
_journal_name_full 'Zeitschrift f\"ur Kristallographie - New Crystal Structures'
_journal_page_first 129
_journal_page_last 130
_journal_volume 215
_journal_year 2000
_chemical_formula_sum 'C19 H35 N O11 S2'
_chemical_formula_weight 517.61
_chemical_melting_point 413.5(5)
_space_group_IT_number 1
_symmetry_cell_setting triclinic
_symmetry_space_group_name_Hall 'P 1'
_symmetry_space_group_name_H-M 'P 1'
_cell_angle_alpha 76.382(14)
_cell_angle_beta 67.417(14)
_cell_angle_gamma 71.612(14)
_cell_formula_units_Z 1
_cell_length_a 8.2006(15)
_cell_length_b 9.368(2)
_cell_length_c 10.141(2)
_cell_measurement_temperature 293(2)
_cell_volume 676.8(2)
_diffrn_ambient_temperature 293(2)
_exptl_crystal_density_diffrn 1.270
_refine_ls_R_factor_obs 0.0420
_refine_ls_wR_factor_obs 0.1155
_cod_depositor_comments
;
The following automatic conversions were performed:

'_chemical_melting_point' value '413- 414' was changed to '413.5(5)'
- the average value was taken and precision was estimated.

Automatic conversion script
Id: cif_fix_values 1646 2011-03-28 12:23:43Z adriana 
;
_cod_original_formula_sum 'C19 H35 NO11 S2'
_cod_database_code 8101184

loop_
_symmetry_equiv_pos_as_xyz
'x, y, z'

loop_
_atom_site_aniso_label
_atom_site_aniso_U_11
_atom_site_aniso_U_22
_atom_site_aniso_U_33
_atom_site_aniso_U_23
_atom_site_aniso_U_13
_atom_site_aniso_U_12
S1 0.0921(6) 0.0548(3) 0.0462(3) 0.0071(2) -0.0180(3) -0.0318(4)
N1 0.0404(9) 0.0334(8) 0.0549(10) -0.0112(7) -0.0194(8) -0.0038(7)
O1 0.0543(10) 0.0632(11) 0.0463(8) -0.0166(8) -0.0063(7) -0.0292(8)
C1 0.0372(9) 0.0317(8) 0.0440(10) -0.0054(7) -0.0094(8) -0.0081(7)
S2 0.0475(3) 0.0688(4) 0.0758(4) -0.0169(3) -0.0339(3) -0.0084(3)
C2 0.0332(8) 0.0348(9) 0.0491(10) -0.0042(7) -0.0129(8) -0.0084(7)
O2 0.081(3) 0.065(2) 0.041(2) -0.0172(12) 0.000(2) -0.016(2)
O2A 0.071(9) 0.286(36) 0.069(8) 0.029(14) 0.007(7) 0.018(15)
O3 0.0821(14) 0.0404(8) 0.0418(8) -0.0014(6) -0.0053(9) -0.0127(9)
C3 0.0410(10) 0.0394(10) 0.0436(10) 0.0000(8) -0.0096(9) -0.0083(8)
O4 0.0640(11) 0.0446(8) 0.0634(11) -0.0171(8) -0.0279(9) -0.0073(8)
C4 0.0471(12) 0.0583(13) 0.0428(11) -0.0134(10) -0.0097(9) -0.0138(10)
O5 0.0711(12) 0.0322(7) 0.0862(14) -0.0110(8) -0.0442(11) -0.0021(8)
C5 0.068(2) 0.063(2) 0.062(2) -0.0255(13) -0.0051(14) -0.0140(14)
O6 0.0420(8) 0.0416(8) 0.0688(11) -0.0107(7) -0.0270(8) -0.0094(6)
C6 0.081(2) 0.098(3) 0.076(2) -0.021(2) -0.041(2) -0.014(2)
C7 0.0389(9) 0.0300(8) 0.0438(10) -0.0068(7) -0.0119(8) -0.0061(7)
O7 0.0451(12) 0.184(4) 0.119(2) -0.073(3) -0.0203(14) -0.027(2)
C8 0.0519(13) 0.0439(11) 0.0468(12) -0.0069(9) -0.0023(10) -0.0177(10)
O8 0.148(3) 0.082(2) 0.130(3) 0.014(2) -0.100(3) -0.017(2)
O9 0.0670(13) 0.0483(10) 0.0658(12) 0.0032(8) 0.0093(10) -0.0151(9)
C9 0.065(2) 0.072(2) 0.058(2) -0.0110(14) 0.0103(14) -0.016(2)
C10 0.089(2) 0.068(2) 0.0428(13) -0.0002(12) -0.0133(14) -0.023(2)
C11 0.134(5) 0.088(3) 0.108(4) 0.001(3) -0.067(4) -0.023(3)
C12 0.213(8) 0.131(5) 0.071(3) 0.036(3) -0.036(4) -0.117(5)
O10 0.123(3) 0.106(2) 0.0559(13) 0.0065(13) -0.041(2) -0.031(2)
O11 0.190(4) 0.0502(13) 0.080(2) -0.0016(12) -0.004(2) -0.021(2)
C13 0.0385(10) 0.0352(9) 0.0539(11) -0.0103(8) -0.0138(8) -0.0059(7)
C14 0.077(2) 0.0288(10) 0.079(2) -0.0057(10) -0.029(2) -0.0029(11)
C15 0.086(3) 0.050(2) 0.113(3) -0.016(2) -0.010(2) -0.024(2)
C16 0.094(3) 0.0448(15) 0.107(3) -0.024(2) 0.001(2) 0.003(2)
C17 0.198(8) 0.059(2) 0.165(6) 0.009(3) -0.126(6) 0.003(3)
C18 0.069(2) 0.086(2) 0.088(2) -0.034(2) -0.035(2) -0.020(2)
C19 0.145(5) 0.161(6) 0.111(4) 0.028(4) -0.058(4) -0.109(5)

loop_
_atom_site_label
_atom_site_type_symbol
_atom_site_fract_x
_atom_site_fract_y
_atom_site_fract_z
_atom_site_U_iso_or_equiv
_atom_site_thermal_displace_type
_atom_site_occupancy
_atom_site_calc_flag
_atom_site_refinement_flags
_atom_site_disorder_group
S1 S 0.37231(12) 0.04650(9) 0.02558(8) 0.0652(2) Uani 1 d . .
N1 N 0.9058(3) 0.1923(2) -0.4767(2) 0.0422(4) Uani 1 d . .
H1 H 0.9613(3) 0.1965(2) -0.4215(2) 0.051 Uiso 1 calc R .
O1 O 0.7152(3) 0.4089(2) -0.2966(2) 0.0525(4) Uani 1 d . .
C1 C 0.6345(3) 0.3977(2) -0.3964(2) 0.0390(4) Uani 1 d . .
H1A H 0.5699(3) 0.4993(2) -0.4285(2) 0.047 Uiso 1 calc R .
S2 S 0.36300(9) 0.20344(8) -0.45279(8) 0.0601(2) Uani 1 d . .
C2 C 0.4954(3) 0.3016(2) -0.3096(3) 0.0396(4) Uani 1 d . .
H2 H 0.3708(3) 0.3666(2) -0.2859(3) 0.047 Uiso 1 calc R .
O2 O 0.9558(6) 0.4578(4) -0.8434(4) 0.0671(14) Uani 0.72(2) d P 1
O2A O 1.0137(19) 0.5249(31) -0.8581(17) 0.177(17) Uani 0.28(2) d PD 2
O3 O 0.7932(3) 0.5863(2) -0.6496(2) 0.0610(5) Uani 1 d . .
C3 C 0.5439(3) 0.2365(3) -0.1736(2) 0.0442(5) Uani 1 d . .
H3 H 0.6404(3) 0.1422(3) -0.1883(2) 0.053 Uiso 1 calc R .
O4 O 0.8790(3) 0.0351(2) -0.6046(2) 0.0551(4) Uani 1 d . .
C4 C 0.6139(4) 0.3598(3) -0.1509(3) 0.0497(5) Uani 1 d . .
O5 O 1.0202(3) -0.0513(2) -0.4351(3) 0.0597(5) Uani 1 d . .
C5 C 0.4603(5) 0.4924(4) -0.0845(4) 0.0667(8) Uani 1 d . .
H5A H 0.3785(5) 0.5292(4) -0.1389(4) 0.100 Uiso 1 calc R .
H5B H 0.5111(5) 0.5725(4) -0.0863(4) 0.100 Uiso 1 calc R .
H5C H 0.3948(5) 0.4589(4) 0.0132(4) 0.100 Uiso 1 calc R .
O6 O 0.5120(2) 0.1784(2) -0.3807(2) 0.0478(4) Uani 1 d . .
C6 C 0.7483(6) 0.2966(6) -0.0690(5) 0.0809(10) Uani 1 d . .
H6A H 0.8424(6) 0.2138(6) -0.1137(5) 0.121 Uiso 1 calc R .
H6B H 0.6854(6) 0.2612(6) 0.0289(5) 0.121 Uiso 1 calc R .
H6C H 0.8018(6) 0.3748(6) -0.0706(5) 0.121 Uiso 1 calc R .
C7 C 0.7913(3) 0.3316(2) -0.5253(2) 0.0385(4) Uani 1 d . .
H7 H 0.7416(3) 0.3101(2) -0.5903(2) 0.046 Uiso 1 calc R .
O7 O 0.1912(4) 0.2044(6) -0.3456(4) 0.1086(13) Uani 1 d . .
C8 C 0.9067(4) 0.4468(3) -0.6062(3) 0.0504(5) Uani 1 d . .
H8 H 0.9630(4) 0.4643(3) -0.5439(3) 0.060 Uiso 1 calc R .
O8 O 0.3762(7) 0.3332(4) -0.5584(5) 0.1114(13) Uani 1 d . .
O9 O 0.3859(3) 0.2103(3) -0.0531(3) 0.0721(7) Uani 1 d . .
C9 C 1.0519(5) 0.3999(4) -0.7463(4) 0.0748(10) Uani 1 d D .
H9A H 1.1534(5) 0.4449(4) -0.7724(4) 0.090 Uiso 1 calc R 1
H9B H 1.0969(5) 0.2905(4) -0.7408(4) 0.090 Uiso 1 calc R 1
C10 C 0.8335(6) 0.6042(4) -0.8017(3) 0.0696(8) Uani 1 d D .
C11 C 0.6658(10) 0.6135(7) -0.8335(7) 0.106(2) Uani 1 d . .
H11A H 0.6232(10) 0.5238(7) -0.7873(7) 0.158 Uiso 1 calc R .
H11B H 0.6946(10) 0.6215(7) -0.9356(7) 0.158 Uiso 1 calc R .
H11C H 0.5724(10) 0.7011(7) -0.7978(7) 0.158 Uiso 1 calc R .
C12 C 0.9144(13) 0.7382(8) -0.8681(6) 0.133(3) Uani 1 d . .
H12A H 1.0205(13) 0.7231(8) -0.8426(6) 0.199 Uiso 1 calc R .
H12B H 0.8262(13) 0.8284(8) -0.8331(6) 0.199 Uiso 1 calc R .
H12C H 0.9484(13) 0.7488(8) -0.9710(6) 0.199 Uiso 1 calc R .
O10 O 0.3667(6) 0.0412(4) 0.1681(3) 0.0935(9) Uani 1 d . .
O11 O 0.5072(7) -0.0624(3) -0.0615(4) 0.123(2) Uani 1 d . .
C13 C 0.9291(3) 0.0556(2) -0.5146(3) 0.0431(4) Uani 1 d . .
C14 C 1.0381(5) -0.2133(3) -0.4320(4) 0.0636(8) Uani 1 d . .
C15 C 0.8495(7) -0.2423(4) -0.3850(6) 0.0874(13) Uani 1 d . .
H15A H 0.7776(7) -0.2102(4) -0.2920(6) 0.131 Uiso 1 calc R .
H15B H 0.8618(7) -0.3487(4) -0.3797(6) 0.131 Uiso 1 calc R .
H15C H 0.7904(7) -0.1863(4) -0.4536(6) 0.131 Uiso 1 calc R .
C16 C 1.1551(7) -0.2624(4) -0.5776(6) 0.095(2) Uani 1 d . .
H16A H 1.0922(7) -0.2143(4) -0.6454(6) 0.143 Uiso 1 calc R .
H16B H 1.1797(7) -0.3705(4) -0.5712(6) 0.143 Uiso 1 calc R .
H16C H 1.2680(7) -0.2336(4) -0.6091(6) 0.143 Uiso 1 calc R .
C17 C 1.1317(13) -0.2865(6) -0.3203(9) 0.134(3) Uani 1 d . .
H17A H 1.0536(13) -0.2529(6) -0.2290(9) 0.201 Uiso 1 calc R .
H17B H 1.2443(13) -0.2578(6) -0.3497(9) 0.201 Uiso 1 calc R .
H17C H 1.1561(13) -0.3948(6) -0.3118(9) 0.201 Uiso 1 calc R .
C18 C 0.4506(5) 0.0385(5) -0.5336(5) 0.0743(9) Uani 1 d . .
H18A H 0.5674(5) 0.0406(5) -0.6060(5) 0.112 Uiso 1 calc R .
H18B H 0.3687(5) 0.0316(5) -0.5774(5) 0.112 Uiso 1 calc R .
H18C H 0.4642(5) -0.0479(5) -0.4622(5) 0.112 Uiso 1 calc R .
C19 C 0.1553(10) 0.0516(9) 0.0336(7) 0.125(3) Uani 1 d . .
H19A H 0.0668(10) 0.1261(9) 0.0932(7) 0.188 Uiso 1 calc R .
H19B H 0.1312(10) -0.0463(9) 0.0737(7) 0.188 Uiso 1 calc R .
H19C H 0.1479(10) 0.0777(9) -0.0617(7) 0.188 Uiso 1 calc R .

loop_
_geom_bond_atom_site_label_1
_geom_bond_atom_site_label_2
_geom_bond_distance
_geom_bond_site_symmetry_2
_geom_bond_publ_flag
S1 O11 1.417(4) . ?
S1 O10 1.418(3) . ?
S1 O9 1.571(2) . ?
S1 C19 1.736(6) . ?
N1 C13 1.358(3) . ?
N1 C7 1.451(3) . ?
N1 H1 0.86 . ?
O1 C4 1.437(3) . ?
O1 C1 1.443(3) . ?
C1 C7 1.528(3) . ?
C1 C2 1.546(3) . ?
C1 H1A 0.98 . ?
S2 O7 1.409(3) . ?
S2 O8 1.421(4) . ?
S2 O6 1.583(2) . ?
S2 C18 1.738(4) . ?
C2 O6 1.445(3) . ?
C2 C3 1.518(3) . ?
C2 H2 0.98 . ?
O2 C9 1.400(6) . ?
O2 C10 1.465(5) . ?
O2A C10 1.386(4) . ?
O3 C10 1.428(4) . ?
O3 C8 1.430(3) . ?
C3 O9 1.441(3) . ?
C3 C4 1.537(4) . ?
C3 H3 0.98 . ?
O4 C13 1.208(3) . ?
C4 C6 1.521(5) . ?
C4 C5 1.529(4) . ?
O5 C13 1.349(3) . ?
O5 C14 1.473(3) . ?
C5 H5A 0.96 . ?
C5 H5B 0.96 . ?
C5 H5C 0.96 . ?
C6 H6A 0.96 . ?
C6 H6B 0.96 . ?
C6 H6C 0.96 . ?
C7 C8 1.538(3) . ?
C7 H7 0.98 . ?
C8 C9 1.514(4) . ?
C8 H8 0.98 . ?
C9 H9A 0.97 . ?
C9 H9B 0.97 . ?
C10 C11 1.501(8) . ?
C10 C12 1.501(6) . ?
C11 H11A 0.96 . ?
C11 H11B 0.96 . ?
C11 H11C 0.96 . ?
C12 H12A 0.96 . ?
C12 H12B 0.96 . ?
C12 H12C 0.96 . ?
C14 C16 1.505(6) . ?
C14 C17 1.520(6) . ?
C14 C15 1.527(6) . ?
C15 H15A 0.96 . ?
C15 H15B 0.96 . ?
C15 H15C 0.96 . ?
C16 H16A 0.96 . ?
C16 H16B 0.96 . ?
C16 H16C 0.96 . ?
C17 H17A 0.96 . ?
C17 H17B 0.96 . ?
C17 H17C 0.96 . ?
C18 H18A 0.96 . ?
C18 H18B 0.96 . ?
C18 H18C 0.96 . ?
C19 H19A 0.96 . ?
C19 H19B 0.96 . ?
C19 H19C 0.96 . ?
